data_4031695
loop_
_publ_author_name
'Chandley, P.'
'Clark, R.J.H.'
'Angel, R.J.'
'Price, G.D.'

_publ_section_title
;
 Site preference of vanadium doped into ZrSiO4 and ZrGeO4 and ofterbium
 doped into ZrGeO4
;
_journal_name_full
;
Journal of the Chemical Society. Dalton Transactions, Inorganic Chemistry 
(1972-)
;
_journal_page_first 1579
_journal_page_last 1584
_journal_volume 1992
_journal_year 1992
_chemical_formula_sum 'Ge0.957 O4 V0.043 Zr'
_chemical_name_systematic 'Zr V.043 Ge.957 O4'
_space_group_IT_number 88
_symmetry_space_group_name_Hall 'I 4bw -1bw'
_symmetry_space_group_name_H-M 'I 41/a :1'
_cell_angle_alpha 90
_cell_angle_beta 90
_cell_angle_gamma 90
_cell_formula_units_Z 4
_cell_length_a 4.865
_cell_length_b 4.865
_cell_length_c 10.538
_cell_volume 249.416
_citation_journal_id_ASTM JCDTBI
_cod_data_source_file Chandley_JCDTBI_1992_1555.cif
_cod_data_source_block Ge0.957O4V0.043Zr1
_cod_original_cell_volume 249.4157
_cod_original_sg_symbol_Hall '-I 4ad (x,y+1/4,z+1/8)'
_cod_original_formula_sum 'Ge0.957 O4 V0.043 Zr1'
_cod_database_code 4031695

loop_
_symmetry_equiv_pos_as_xyz
x,y,z
-y,x+1/2,z+1/4
-x+1/2,-y+1/2,z+1/2
y+1/2,-x,z+3/4
-x,-y+1/2,-z+1/4
y,-x,-z
x-1/2,y,-z-1/4
-y-1/2,x+1/2,-z-1/2
x+1/2,y+1/2,z+1/2
-y+1/2,x+1,z+3/4
-x+1,-y+1,z+1
y+1,-x+1/2,z+5/4
-x+1/2,-y+1,-z+3/4
y+1/2,-x+1/2,-z+1/2
x,y+1/2,-z+1/4
-y,x+1,-z

loop_
_atom_site_label
_atom_site_type_symbol
_atom_site_fract_x
_atom_site_fract_y
_atom_site_fract_z
_atom_site_occupancy
_atom_site_U_iso_or_equiv
O1 O-2 0.2668 0.171 0.0815 1 0.0
Zr1 Zr+4 0 0 0.5 1 0.0
Ge1 Ge+4 0 0 0 0.957 0.0
V1 V+4 0 0 0 0.043 0.0
